data_2220012
loop_
_publ_author_name
'Khaledi, Hamid'
'Mohd Ali, Hapipah'
'Ng, Seik Weng'

_publ_section_title <i>N</i>'-(5-Bromo-1<i>H</i>-indol-3-ylmethylidene)-3,4,5-trihydroxybenzohydrazide
_journal_coeditor_code TK2310
_journal_issue 11
_journal_name_full 'Acta Crystallographica Section E'
_journal_page_first o2108
_journal_paper_doi 10.1107/S1600536808031991
_journal_volume 64
_journal_year 2008
_chemical_formula_iupac 'C16 H12 Br N3 O4'
_chemical_formula_moiety 'C16 H12 Br N3 O4'
_chemical_formula_sum 'C16 H12 Br N3 O4'
_chemical_formula_weight 390.20
_chemical_name_systematic
;
<i>N</i>'-(5-Bromo-1<i>H</i>-indol-3-ylmethylidene)-3,4,5-
trihydroxybenzohydrazide
;
_space_group_IT_number 14
_symmetry_cell_setting monoclinic
_symmetry_space_group_name_Hall '-P 2yn'
_symmetry_space_group_name_H-M 'P 1 21/n 1'
_atom_sites_solution_hydrogens geom
_atom_sites_solution_primary direct
_atom_sites_solution_secondary difmap
_audit_creation_method SHELXL97
_cell_angle_alpha 90
_cell_angle_beta 97.3900(10)
_cell_angle_gamma 90
_cell_formula_units_Z 4
_cell_length_a 9.6454(2)
_cell_length_b 14.9694(4)
_cell_length_c 10.3845(2)
_cell_measurement_reflns_used 3960
_cell_measurement_temperature 100(2)
_cell_measurement_theta_max 28.2
_cell_measurement_theta_min 2.4
_cell_volume 1486.92(6)
_computing_cell_refinement 'APEX2 (Bruker, 2007)'
_computing_data_collection 'APEX2 (Bruker, 2007)'
_computing_data_reduction 'SAINT (Bruker, 2007)'
_computing_molecular_graphics 'X-SEED (Barbour, 2001)'
_computing_publication_material 'publCIF (Westrip, 2008)'
_computing_structure_refinement 'SHELXL97 (Sheldrick, 2008)'
_computing_structure_solution 'SHELXS97 (Sheldrick, 2008)'
_diffrn_ambient_temperature 100(2)
_diffrn_measured_fraction_theta_full 0.995
_diffrn_measured_fraction_theta_max 0.995
_diffrn_measurement_device_type 'Bruker SMART APEX'
_diffrn_measurement_method \w
_diffrn_radiation_monochromator graphite
_diffrn_radiation_source 'fine-focus sealed tube'
_diffrn_radiation_type MoK\a
_diffrn_radiation_wavelength 0.71073
_diffrn_reflns_av_R_equivalents 0.024
_diffrn_reflns_av_sigmaI/netI 0.027
_diffrn_reflns_limit_h_max 11
_diffrn_reflns_limit_h_min -12
_diffrn_reflns_limit_k_max 19
_diffrn_reflns_limit_k_min -19
_diffrn_reflns_limit_l_max 13
_diffrn_reflns_limit_l_min -13
_diffrn_reflns_number 10182
_diffrn_reflns_theta_full 27.5
_diffrn_reflns_theta_max 27.5
_diffrn_reflns_theta_min 2.4
_diffrn_standards_decay_% 0
_diffrn_standards_interval_count 0
_diffrn_standards_interval_time 0
_diffrn_standards_number 0
_exptl_absorpt_coefficient_mu 2.792
_exptl_absorpt_correction_T_max 0.768
_exptl_absorpt_correction_T_min 0.401
_exptl_absorpt_correction_type multi-scan
_exptl_absorpt_process_details '(SADABS; Sheldrick, 1996)'
_exptl_crystal_colour orange
_exptl_crystal_density_diffrn 1.743
_exptl_crystal_density_method 'not measured'
_exptl_crystal_description block
_exptl_crystal_F_000 784
_exptl_crystal_size_max 0.40
_exptl_crystal_size_mid 0.25
_exptl_crystal_size_min 0.10
_refine_diff_density_max 0.62
_refine_diff_density_min -0.36
_refine_ls_extinction_method none
_refine_ls_goodness_of_fit_ref 1.02
_refine_ls_hydrogen_treatment constr
_refine_ls_matrix_type full
_refine_ls_number_parameters 220
_refine_ls_number_reflns 3403
_refine_ls_number_restraints 0
_refine_ls_restrained_S_all 1.02
_refine_ls_R_factor_all 0.041
_refine_ls_R_factor_gt 0.029
_refine_ls_shift/su_max 0.003
_refine_ls_shift/su_mean 0.000
_refine_ls_structure_factor_coef Fsqd
_refine_ls_weighting_details 'calc w = 1/[\s^2^(Fo^2^)+(0.0419P)^2^+0.9663P] where P=(Fo^2^+2Fc^2^)/3'
_refine_ls_weighting_scheme calc
_refine_ls_wR_factor_gt 0.072
_refine_ls_wR_factor_ref 0.078
_reflns_number_gt 2786
_reflns_number_total 3403
_reflns_threshold_expression I>2\s(I)
_cod_data_source_file tk2310.cif
_cod_data_source_block I
_cod_original_sg_symbol_H-M 'P 21/n'
_cod_database_code 2220012
_cod_database_fobs_code 2220012

loop_
_symmetry_equiv_pos_as_xyz
'x, y, z'
'-x+1/2, y+1/2, -z+1/2'
'-x, -y, -z'
'x-1/2, -y-1/2, z-1/2'

loop_
_atom_site_type_symbol
_atom_site_label
_atom_site_fract_x
_atom_site_fract_y
_atom_site_fract_z
_atom_site_U_iso_or_equiv
_atom_site_adp_type
_atom_site_calc_flag
_atom_site_refinement_flags
_atom_site_occupancy
Br Br1 1.00401(2) 1.090710(16) 0.25205(2) 0.02243(8) Uani d . 1
O O1 0.69032(15) 0.83598(10) 0.56939(13) 0.0157(3) Uani d . 1
O O2 0.64359(15) 0.62930(10) 0.94165(13) 0.0163(3) Uani d . 1
H H2O 0.5987 0.5999 0.9914 0.024 Uiso calc R 1
O O3 0.37031(15) 0.59355(9) 0.93388(13) 0.0133(3) Uani d . 1
H H3O 0.3085 0.6178 0.9721 0.020 Uiso calc R 1
O O4 0.17544(15) 0.67374(10) 0.73325(13) 0.0141(3) Uani d . 1
H H4O 0.1569 0.6421 0.7956 0.021 Uiso calc R 1
N N1 0.46882(18) 0.86863(11) 0.48158(15) 0.0134(3) Uani d . 1
H H1N 0.3788 0.8619 0.4852 0.016 Uiso calc R 1
N N2 0.51457(18) 0.92346(11) 0.38712(16) 0.0129(3) Uani d . 1
N N3 0.40143(19) 1.10565(11) 0.03097(16) 0.0151(4) Uani d . 1
H H3N 0.3557 1.1326 -0.0369 0.018 Uiso calc R 1
C C1 0.5056(2) 0.76400(13) 0.66032(18) 0.0123(4) Uani d . 1
C C2 0.6012(2) 0.72451(13) 0.75620(18) 0.0129(4) Uani d . 1
H H2 0.6984 0.7361 0.7598 0.016 Uiso calc R 1
C C3 0.5519(2) 0.66829(13) 0.84567(18) 0.0128(4) Uani d . 1
C C4 0.4097(2) 0.65084(13) 0.84261(18) 0.0116(4) Uani d . 1
C C5 0.3160(2) 0.68919(13) 0.74520(18) 0.0122(4) Uani d . 1
C C6 0.3639(2) 0.74523(13) 0.65414(18) 0.0124(4) Uani d . 1
H H6 0.2996 0.7709 0.5873 0.015 Uiso calc R 1
C C7 0.5628(2) 0.82603(13) 0.56719(18) 0.0128(4) Uani d . 1
C C8 0.4168(2) 0.96589(13) 0.31563(19) 0.0133(4) Uani d . 1
H H8 0.3229 0.9587 0.3324 0.016 Uiso calc R 1
C C9 0.4446(2) 1.02350(13) 0.21187(19) 0.0125(4) Uani d . 1
C C10 0.3424(2) 1.05580(14) 0.11812(19) 0.0150(4) Uani d . 1
H H10 0.2451 1.0447 0.1152 0.018 Uiso calc R 1
C C11 0.5760(2) 1.05663(13) 0.17868(18) 0.0121(4) Uani d . 1
C C12 0.7151(2) 1.05011(13) 0.23622(18) 0.0135(4) Uani d . 1
H H12 0.7399 1.0177 0.3144 0.016 Uiso calc R 1
C C13 0.8147(2) 1.09278(13) 0.1744(2) 0.0152(4) Uani d . 1
C C14 0.7829(2) 1.14153(14) 0.0594(2) 0.0172(4) Uani d . 1
H H14 0.8558 1.1685 0.0195 0.021 Uiso calc R 1
C C15 0.6456(2) 1.15045(14) 0.00394(19) 0.0158(4) Uani d . 1
H H15 0.6215 1.1845 -0.0728 0.019 Uiso calc R 1
C C16 0.5443(2) 1.10761(13) 0.06493(19) 0.0138(4) Uani d . 1

loop_
_atom_site_aniso_label
_atom_site_aniso_U_11
_atom_site_aniso_U_22
_atom_site_aniso_U_33
_atom_site_aniso_U_12
_atom_site_aniso_U_13
_atom_site_aniso_U_23
Br1 0.01187(12) 0.03131(14) 0.02403(13) -0.00169(9) 0.00198(8) 0.00285(9)
O1 0.0119(7) 0.0181(7) 0.0178(7) -0.0008(6) 0.0047(6) 0.0012(6)
O2 0.0100(7) 0.0235(8) 0.0151(7) -0.0005(6) 0.0010(6) 0.0048(6)
O3 0.0120(7) 0.0162(7) 0.0122(6) 0.0003(6) 0.0039(5) 0.0011(5)
O4 0.0101(7) 0.0174(7) 0.0145(7) -0.0035(6) 0.0005(5) 0.0038(5)
N1 0.0114(9) 0.0144(8) 0.0152(8) -0.0019(7) 0.0050(7) 0.0021(7)
N2 0.0149(9) 0.0123(8) 0.0125(7) -0.0020(7) 0.0051(7) -0.0006(6)
N3 0.0158(9) 0.0156(9) 0.0133(8) 0.0028(7) -0.0004(7) -0.0001(6)
C1 0.0123(10) 0.0122(9) 0.0133(9) -0.0012(8) 0.0044(7) -0.0035(7)
C2 0.0093(9) 0.0150(9) 0.0150(9) 0.0001(8) 0.0031(7) -0.0024(8)
C3 0.0116(10) 0.0149(10) 0.0116(8) 0.0016(8) -0.0002(7) -0.0027(7)
C4 0.0133(10) 0.0111(9) 0.0109(8) -0.0017(7) 0.0035(7) -0.0017(7)
C5 0.0101(9) 0.0126(9) 0.0143(9) -0.0010(8) 0.0025(7) -0.0042(7)
C6 0.0119(10) 0.0124(9) 0.0127(9) 0.0006(8) 0.0009(7) 0.0003(7)
C7 0.0148(10) 0.0114(9) 0.0131(9) -0.0005(8) 0.0046(8) -0.0044(7)
C8 0.0117(10) 0.0133(9) 0.0155(9) -0.0012(8) 0.0042(7) -0.0031(8)
C9 0.0131(10) 0.0104(9) 0.0141(9) 0.0005(8) 0.0018(8) -0.0029(7)
C10 0.0144(10) 0.0146(9) 0.0162(9) 0.0008(8) 0.0027(8) -0.0021(8)
C11 0.0148(10) 0.0099(9) 0.0119(8) 0.0009(8) 0.0032(7) -0.0025(7)
C12 0.0165(10) 0.0125(9) 0.0116(9) 0.0023(8) 0.0028(7) -0.0013(7)
C13 0.0132(10) 0.0146(10) 0.0176(9) 0.0000(8) 0.0017(8) -0.0028(8)
C14 0.0194(11) 0.0149(10) 0.0185(10) -0.0026(9) 0.0072(8) -0.0002(8)
C15 0.0233(11) 0.0116(9) 0.0128(9) 0.0002(8) 0.0035(8) 0.0004(7)
C16 0.0166(10) 0.0117(9) 0.0126(9) 0.0021(8) 0.0005(8) -0.0024(7)

loop_
_atom_type_symbol
_atom_type_description
_atom_type_scat_dispersion_real
_atom_type_scat_dispersion_imag
_atom_type_scat_source
C C 0.0033 0.0016 'International Tables Vol C Tables 4.2.6.8 and 6.1.1.4'
H H 0.0000 0.0000 'International Tables Vol C Tables 4.2.6.8 and 6.1.1.4'
N N 0.0061 0.0033 'International Tables Vol C Tables 4.2.6.8 and 6.1.1.4'
O O 0.0106 0.0060 'International Tables Vol C Tables 4.2.6.8 and 6.1.1.4'
Br Br -0.2901 2.4595 'International Tables Vol C Tables 4.2.6.8 and 6.1.1.4'

loop_
_geom_angle_atom_site_label_1
_geom_angle_atom_site_label_2
_geom_angle_atom_site_label_3
_geom_angle
C3 O2 H2O 109.5
C4 O3 H3O 109.5
C5 O4 H4O 109.5
C7 N1 N2 119.79(17)
C7 N1 H1N 120.1
N2 N1 H1N 120.1
C8 N2 N1 114.89(17)
C10 N3 C16 109.48(17)
C10 N3 H3N 125.3
C16 N3 H3N 125.3
C6 C1 C2 120.15(18)
C6 C1 C7 122.57(18)
C2 C1 C7 117.28(18)
C3 C2 C1 118.93(18)
C3 C2 H2 120.5
C1 C2 H2 120.5
O2 C3 C2 120.06(18)
O2 C3 C4 118.49(17)
C2 C3 C4 121.44(18)
O3 C4 C3 117.54(18)
O3 C4 C5 123.37(18)
C3 C4 C5 119.04(18)
O4 C5 C6 117.06(17)
O4 C5 C4 122.77(17)
C6 C5 C4 120.17(19)
C1 C6 C5 120.23(18)
C1 C6 H6 119.9
C5 C6 H6 119.9
O1 C7 N1 122.61(18)
O1 C7 C1 120.77(18)
N1 C7 C1 116.61(18)
N2 C8 C9 122.40(19)
N2 C8 H8 118.8
C9 C8 H8 118.8
C10 C9 C8 123.76(19)
C10 C9 C11 106.28(17)
C8 C9 C11 129.92(19)
N3 C10 C9 109.93(19)
N3 C10 H10 125.0
C9 C10 H10 125.0
C12 C11 C16 119.25(18)
C12 C11 C9 134.17(18)
C16 C11 C9 106.54(18)
C13 C12 C11 117.12(18)
C13 C12 H12 121.4
C11 C12 H12 121.4
C12 C13 C14 123.3(2)
C12 C13 Br1 118.96(15)
C14 C13 Br1 117.63(16)
C15 C14 C13 119.95(19)
C15 C14 H14 120.0
C13 C14 H14 120.0
C14 C15 C16 117.31(19)
C14 C15 H15 121.3
C16 C15 H15 121.3
N3 C16 C15 129.25(19)
N3 C16 C11 107.77(18)
C15 C16 C11 122.99(19)

loop_
_geom_bond_atom_site_label_1
_geom_bond_atom_site_label_2
_geom_bond_distance
Br1 C13 1.899(2)
O1 C7 1.236(3)
O2 C3 1.375(2)
O2 H2O 0.8400
O3 C4 1.368(2)
O3 H3O 0.8400
O4 C5 1.365(2)
O4 H4O 0.8400
N1 C7 1.346(3)
N1 N2 1.394(2)
N1 H1N 0.8800
N2 C8 1.290(3)
N3 C10 1.354(3)
N3 C16 1.378(3)
N3 H3N 0.8800
C1 C6 1.388(3)
C1 C2 1.398(3)
C1 C7 1.497(3)
C2 C3 1.382(3)
C2 H2 0.9500
C3 C4 1.392(3)
C4 C5 1.391(3)
C5 C6 1.387(3)
C6 H6 0.9500
C8 C9 1.432(3)
C8 H8 0.9500
C9 C10 1.381(3)
C9 C11 1.443(3)
C10 H10 0.9500
C11 C12 1.401(3)
C11 C16 1.406(3)
C12 C13 1.379(3)
C12 H12 0.9500
C13 C14 1.400(3)
C14 C15 1.381(3)
C14 H14 0.9500
C15 C16 1.388(3)
C15 H15 0.9500

loop_
_geom_hbond_atom_site_label_D
_geom_hbond_atom_site_label_H
_geom_hbond_atom_site_label_A
_geom_hbond_site_symmetry_A
_geom_hbond_distance_DH
_geom_hbond_distance_HA
_geom_hbond_distance_DA
_geom_hbond_angle_DHA
_geom_hbond_publ_flag
O2 H2O O3 . 0.84 2.21 2.681(2) 116 yes
O3 H3O O1 4_576 0.84 1.76 2.595(2) 173 yes
O4 H4O N2 4_576 0.84 2.02 2.778(2) 150 yes
N1 H1N O2 4_575 0.88 2.26 3.111(2) 163 yes
N3 H3N O4 2 0.88 2.11 2.932(2) 154 yes

loop_
_geom_torsion_atom_site_label_1
_geom_torsion_atom_site_label_2
_geom_torsion_atom_site_label_3
_geom_torsion_atom_site_label_4
_geom_torsion
C7 N1 N2 C8 -175.49(18)
C6 C1 C2 C3 -1.3(3)
C7 C1 C2 C3 178.65(17)
C1 C2 C3 O2 -179.39(17)
C1 C2 C3 C4 -0.4(3)
O2 C3 C4 O3 -1.8(3)
C2 C3 C4 O3 179.23(17)
O2 C3 C4 C5 -179.37(17)
C2 C3 C4 C5 1.7(3)
O3 C4 C5 O4 0.9(3)
C3 C4 C5 O4 178.29(17)
O3 C4 C5 C6 -178.58(18)
C3 C4 C5 C6 -1.2(3)
C2 C1 C6 C5 1.8(3)
C7 C1 C6 C5 -178.16(18)
O4 C5 C6 C1 179.97(17)
C4 C5 C6 C1 -0.6(3)
N2 N1 C7 O1 2.9(3)
N2 N1 C7 C1 -176.32(16)
C6 C1 C7 O1 -174.49(18)
C2 C1 C7 O1 5.5(3)
C6 C1 C7 N1 4.7(3)
C2 C1 C7 N1 -175.23(17)
N1 N2 C8 C9 -178.50(17)
N2 C8 C9 C10 166.76(19)
N2 C8 C9 C11 -10.6(3)
C16 N3 C10 C9 0.0(2)
C8 C9 C10 N3 -177.81(18)
C11 C9 C10 N3 0.1(2)
C10 C9 C11 C12 177.6(2)
C8 C9 C11 C12 -4.7(4)
C10 C9 C11 C16 -0.1(2)
C8 C9 C11 C16 177.60(19)
C16 C11 C12 C13 -1.9(3)
C9 C11 C12 C13 -179.3(2)
C11 C12 C13 C14 0.2(3)
C11 C12 C13 Br1 177.22(14)
C12 C13 C14 C15 1.6(3)
Br1 C13 C14 C15 -175.44(15)
C13 C14 C15 C16 -1.7(3)
C10 N3 C16 C15 -179.9(2)
C10 N3 C16 C11 0.0(2)
C14 C15 C16 N3 179.8(2)
C14 C15 C16 C11 0.0(3)
C12 C11 C16 N3 -178.04(17)
C9 C11 C16 N3 0.1(2)
C12 C11 C16 C15 1.8(3)
C9 C11 C16 C15 179.91(18)

loop_
_cod_related_entry_id
_cod_related_entry_database
_cod_related_entry_code
1 ChemSpider 30655652
